data_7242969
loop_
_publ_author_name
'Abdul Salam, Abdul Ajees'
'T., Shilpa'
'Kumar S., Madan'
'Bankapur, Aseefhali'
'Sinha, Rajeev K.'
'Simon, Lalitha'
'Chidangil, Santhosh'

_publ_section_title
;
 Effect of OH substitution in 3-benzylchroman-4-ones: crystallographic,
 CSD, DFT, FTIR, Hirshfeld surface, and energy framework analysis
;
_journal_issue 33
_journal_name_full 'RSC Advances'
_journal_page_first 20123
_journal_page_last 20136
_journal_paper_doi 10.1039/D1RA02245H
_journal_volume 11
_journal_year 2021
_chemical_formula_moiety 'C18 H18 O4'
_chemical_formula_sum 'C18 H18 O4'
_chemical_formula_weight 298.34
_chemical_name_common '3-(2,4-Dimethoxybenzyl) chroman-4-one'
_chemical_name_systematic '3-(2,4-Dimethoxybenzyl) chroman-4-one'
_space_group_crystal_system monoclinic
_space_group_IT_number 14
_space_group_name_Hall '-P 2yn'
_space_group_name_H-M_alt 'P 1 21/n 1'
_atom_sites_solution_hydrogens geom
_audit_creation_method SHELXL-2016/6
_audit_update_record
;
2018-04-05 deposited with the CCDC.	2021-05-24 downloaded from the CCDC.
;
_cell_angle_alpha 90
_cell_angle_beta 115.630(11)
_cell_angle_gamma 90
_cell_formula_units_Z 4
_cell_length_a 7.385(7)
_cell_length_b 27.33(3)
_cell_length_c 8.364(8)
_cell_measurement_reflns_used 11862
_cell_measurement_temperature 293(2)
_cell_measurement_theta_max 25
_cell_measurement_theta_min 3
_cell_volume 1522(3)
_computing_data_collection 'CrystalClear SM Expert 2.0 r15 (Rigaku, 2011)'
_computing_structure_refinement 'SHELXL-2016/6 (Sheldrick, 2016)'
_computing_structure_solution 'SHELXS-1997 (Sheldrick, 2008)'
_diffrn_ambient_temperature 293(2)
_diffrn_measured_fraction_theta_full 0.994
_diffrn_measured_fraction_theta_max 0.991
_diffrn_measurement_device_type 'Rigaku Saturn 72+'
_diffrn_radiation_type MoK\a
_diffrn_radiation_wavelength 0.71075
_diffrn_reflns_av_R_equivalents 0.0759
_diffrn_reflns_av_unetI/netI 0.0775
_diffrn_reflns_Laue_measured_fraction_full 0.994
_diffrn_reflns_Laue_measured_fraction_max 0.991
_diffrn_reflns_limit_h_max 8
_diffrn_reflns_limit_h_min -8
_diffrn_reflns_limit_k_max 32
_diffrn_reflns_limit_k_min -31
_diffrn_reflns_limit_l_max 9
_diffrn_reflns_limit_l_min -10
_diffrn_reflns_number 11860
_diffrn_reflns_point_group_measured_fraction_full 0.994
_diffrn_reflns_point_group_measured_fraction_max 0.991
_diffrn_reflns_theta_full 25.242
_diffrn_reflns_theta_max 25.389
_diffrn_reflns_theta_min 3.084
_exptl_absorpt_coefficient_mu 0.091
_exptl_absorpt_correction_type none
_exptl_crystal_colour White
_exptl_crystal_density_diffrn 1.302
_exptl_crystal_density_meas ?
_exptl_crystal_description Needle
_exptl_crystal_F_000 632
_exptl_crystal_recrystallization_method 'Re-crystallisation from solvent'
_exptl_crystal_size_max 0.300
_exptl_crystal_size_mid 0.250
_exptl_crystal_size_min 0.180
_refine_diff_density_max 0.179
_refine_diff_density_min -0.183
_refine_diff_density_rms 0.042
_refine_ls_extinction_method none
_refine_ls_goodness_of_fit_ref 0.925
_refine_ls_hydrogen_treatment constr
_refine_ls_matrix_type full
_refine_ls_number_parameters 201
_refine_ls_number_reflns 2768
_refine_ls_number_restraints 0
_refine_ls_restrained_S_all 0.925
_refine_ls_R_factor_all 0.1171
_refine_ls_R_factor_gt 0.0533
_refine_ls_shift/su_max 0.000
_refine_ls_shift/su_mean 0.000
_refine_ls_structure_factor_coef Fsqd
_refine_ls_weighting_details 'w=1/[\s^2^(Fo^2^)+(0.0600P)^2^] where P=(Fo^2^+2Fc^2^)/3'
_refine_ls_weighting_scheme calc
_refine_ls_wR_factor_gt 0.1090
_refine_ls_wR_factor_ref 0.1405
_reflns_Friedel_coverage 0.000
_reflns_number_gt 1554
_reflns_number_total 2768
_reflns_threshold_expression 'I > 2\s(I)'
_cod_data_source_file d1ra02245h2.cif
_cod_data_source_block HIF-13
_cod_depositor_comments
;
The following automatic conversions were performed:

data item '_exptl_absorpt_correction_type' value 'None' was changed
to 'none' in accordance with the
/home/data/users/saulius/crontab/automatic-downloads/rss-feeds/RSC/lib/dictionaries/cif_core.dic
dictionary named 'cif_core.dic' version 2.4.2 last updated on
2011-04-26.

data item '_exptl_crystal_density_meas' value 'None' was changed to
'?' -- the value is perceived as not measured.

Automatic conversion script
Id: cif_fix_values 7556 2019-12-06 15:28:31Z antanas 
;
_cod_original_sg_symbol_H-M 'P 21/n'
_cod_database_code 7242969
_shelx_shelxl_version_number 2016/6
_shelx_space_group_comment
;
The symmetry employed for this shelxl refinement is uniquely defined
by the following loop, which should always be used as a source of
symmetry information in preference to the above space-group names.
They are only intended as comments.
;
_shelx_estimated_absorpt_t_min 0.973
_shelx_estimated_absorpt_t_max 0.984

loop_
_space_group_symop_operation_xyz
'x, y, z'
'-x+1/2, y+1/2, -z+1/2'
'-x, -y, -z'
'x-1/2, -y-1/2, z-1/2'

loop_
_atom_site_label
_atom_site_type_symbol
_atom_site_fract_x
_atom_site_fract_y
_atom_site_fract_z
_atom_site_U_iso_or_equiv
_atom_site_adp_type
_atom_site_occupancy
_atom_site_site_symmetry_order
_atom_site_calc_flag
_atom_site_refinement_flags_posn
_atom_site_refinement_flags_adp
_atom_site_refinement_flags_occupancy
_atom_site_disorder_assembly
_atom_site_disorder_group
O4' O 0.3619(3) 0.28671(7) 0.8429(2) 0.0685(6) Uani 1 1 d . . . . .
C1' C 0.6603(4) 0.34809(8) 0.5669(3) 0.0431(6) Uani 1 1 d . . . . .
O2 O 0.8603(3) 0.40279(7) 0.1943(3) 0.0732(7) Uani 1 1 d . . . . .
C3' C 0.3669(4) 0.30659(9) 0.5614(3) 0.0427(7) Uani 1 1 d . . . . .
H3' H 0.241243 0.292589 0.497068 0.051 Uiso 1 1 calc R U . . .
C2' C 0.4701(4) 0.32758(8) 0.4748(3) 0.0396(6) Uani 1 1 d . . . . .
C3 C 0.6973(4) 0.41804(9) 0.3828(3) 0.0428(6) Uani 1 1 d . . . . .
H3 H 0.551344 0.415332 0.314625 0.051 Uiso 1 1 calc R U . . .
C4 C 0.7834(4) 0.43217(10) 0.2554(3) 0.0468(7) Uani 1 1 d . . . . .
C11 C 0.7741(4) 0.36887(9) 0.4711(3) 0.0521(7) Uani 1 1 d . . . . .
H11A H 0.768249 0.345677 0.381150 0.062 Uiso 1 1 calc R U . . .
H11B H 0.913941 0.372423 0.554830 0.062 Uiso 1 1 calc R U . . .
C10 C 0.7634(3) 0.48394(10) 0.2063(3) 0.0434(7) Uani 1 1 d . . . . .
C4' C 0.4529(4) 0.30664(9) 0.7452(3) 0.0477(7) Uani 1 1 d . . . . .
O1 O 0.6590(3) 0.50485(6) 0.4348(3) 0.0612(6) Uani 1 1 d . . . . .
C9 C 0.6998(4) 0.51749(10) 0.2967(3) 0.0483(7) Uani 1 1 d . . . . .
C2 C 0.7376(4) 0.45897(9) 0.5153(3) 0.0531(7) Uani 1 1 d . . . . .
H2A H 0.678986 0.450506 0.595384 0.064 Uiso 1 1 calc R U . . .
H2B H 0.881545 0.462087 0.585205 0.064 Uiso 1 1 calc R U . . .
C6 C 0.7759(4) 0.54941(12) 0.0180(4) 0.0630(8) Uani 1 1 d . . . . .
H6 H 0.804874 0.560509 -0.073465 0.076 Uiso 1 1 calc R U . . .
C5' C 0.6380(4) 0.32752(10) 0.8402(3) 0.0546(8) Uani 1 1 d . . . . .
H5' H 0.695068 0.328117 0.963490 0.065 Uiso 1 1 calc R U . . .
C7 C 0.7077(4) 0.58128(11) 0.1070(4) 0.0656(9) Uani 1 1 d . . . . .
H7 H 0.686747 0.613926 0.072415 0.079 Uiso 1 1 calc R U . . .
C13 C 0.1758(5) 0.26277(11) 0.7528(4) 0.0716(9) Uani 1 1 d . . . . .
H13A H 0.077183 0.285779 0.678349 0.107 Uiso 1 1 calc R U . . .
H13B H 0.134004 0.249343 0.837563 0.107 Uiso 1 1 calc R U . . .
H13C H 0.189584 0.236887 0.681263 0.107 Uiso 1 1 calc R U . . .
C8 C 0.6702(4) 0.56588(10) 0.2452(4) 0.0596(8) Uani 1 1 d . . . . .
H8 H 0.624860 0.587970 0.304413 0.072 Uiso 1 1 calc R U . . .
C5 C 0.8005(4) 0.50111(11) 0.0659(4) 0.0550(8) Uani 1 1 d . . . . .
H5 H 0.842765 0.479265 0.003717 0.066 Uiso 1 1 calc R U . . .
O2' O 0.3970(2) 0.32961(6) 0.2943(2) 0.0517(5) Uani 1 1 d . . . . .
C12 C 0.2015(4) 0.31106(11) 0.1908(3) 0.0642(8) Uani 1 1 d . . . . .
H12A H 0.197286 0.276962 0.216578 0.096 Uiso 1 1 calc R U . . .
H12B H 0.168594 0.315022 0.067266 0.096 Uiso 1 1 calc R U . . .
H12C H 0.106155 0.328638 0.218577 0.096 Uiso 1 1 calc R U . . .
C6' C 0.7376(4) 0.34753(10) 0.7498(4) 0.0558(8) Uani 1 1 d . . . . .
H6' H 0.863280 0.361395 0.815054 0.067 Uiso 1 1 calc R U . . .

loop_
_atom_site_aniso_label
_atom_site_aniso_U_11
_atom_site_aniso_U_22
_atom_site_aniso_U_33
_atom_site_aniso_U_23
_atom_site_aniso_U_13
_atom_site_aniso_U_12
O4' 0.0881(16) 0.0723(14) 0.0460(12) 0.0007(10) 0.0299(12) -0.0220(12)
C1' 0.0403(15) 0.0327(14) 0.0500(17) 0.0045(12) 0.0136(13) 0.0033(12)
O2 0.0963(17) 0.0560(14) 0.0847(16) -0.0020(11) 0.0554(14) 0.0139(11)
C3' 0.0446(16) 0.0368(15) 0.0427(16) -0.0011(11) 0.0150(13) -0.0032(12)
C2' 0.0415(15) 0.0335(14) 0.0366(15) 0.0019(11) 0.0101(12) 0.0026(12)
C3 0.0308(14) 0.0420(16) 0.0525(16) 0.0013(12) 0.0152(12) -0.0006(11)
C4 0.0402(16) 0.0450(18) 0.0529(17) -0.0076(13) 0.0179(14) -0.0010(13)
C11 0.0371(15) 0.0424(17) 0.0719(19) 0.0062(14) 0.0190(14) -0.0009(12)
C10 0.0308(14) 0.0474(17) 0.0529(17) -0.0003(13) 0.0191(13) -0.0017(12)
C4' 0.0622(19) 0.0366(15) 0.0428(17) 0.0045(12) 0.0212(15) 0.0005(13)
O1 0.0790(14) 0.0433(12) 0.0844(14) 0.0093(10) 0.0571(12) 0.0070(10)
C9 0.0388(15) 0.0462(17) 0.0636(19) 0.0073(14) 0.0256(14) -0.0041(13)
C2 0.0595(18) 0.0434(17) 0.0655(19) 0.0083(14) 0.0356(16) 0.0031(14)
C6 0.0484(18) 0.074(2) 0.064(2) 0.0198(17) 0.0216(16) 0.0006(16)
C5' 0.0575(19) 0.0502(18) 0.0389(16) 0.0018(13) 0.0047(14) -0.0047(14)
C7 0.0479(19) 0.055(2) 0.087(2) 0.0204(18) 0.0230(17) 0.0000(15)
C13 0.086(2) 0.067(2) 0.069(2) -0.0054(16) 0.0404(19) -0.0259(18)
C8 0.0558(19) 0.0450(19) 0.086(2) 0.0063(15) 0.0381(17) 0.0024(14)
C5 0.0448(17) 0.064(2) 0.0574(18) 0.0006(15) 0.0237(14) -0.0025(14)
O2' 0.0503(12) 0.0611(12) 0.0396(11) -0.0020(8) 0.0157(9) -0.0109(9)
C12 0.0593(19) 0.082(2) 0.0395(16) -0.0025(14) 0.0100(14) -0.0147(16)
C6' 0.0451(17) 0.0426(17) 0.062(2) 0.0037(14) 0.0062(15) -0.0036(13)

loop_
_atom_type_symbol
_atom_type_description
_atom_type_scat_dispersion_real
_atom_type_scat_dispersion_imag
_atom_type_scat_source
C C 0.0030 0.0020 'International Tables Vol C Tables 4.2.6.8 and 6.1.1.4'
H H 0.0000 0.0000 'International Tables Vol C Tables 4.2.6.8 and 6.1.1.4'
O O 0.0110 0.0060 'International Tables Vol C Tables 4.2.6.8 and 6.1.1.4'

loop_
_geom_angle_atom_site_label_1
_geom_angle_atom_site_label_2
_geom_angle_atom_site_label_3
_geom_angle
_geom_angle_site_symmetry_1
_geom_angle_site_symmetry_3
_geom_angle_publ_flag
C4' O4' C13 118.7(2) . . ?
C6' C1' C2' 116.2(2) . . ?
C6' C1' C11 122.4(2) . . ?
C2' C1' C11 121.3(2) . . ?
C2' C3' C4' 119.2(2) . . ?
C2' C3' H3' 120.4 . . ?
C4' C3' H3' 120.4 . . ?
O2' C2' C3' 123.5(2) . . ?
O2' C2' C1' 114.6(2) . . ?
C3' C2' C1' 121.9(2) . . ?
C4 C3 C2 108.6(2) . . ?
C4 C3 C11 112.7(2) . . ?
C2 C3 C11 112.6(2) . . ?
C4 C3 H3 107.5 . . ?
C2 C3 H3 107.5 . . ?
C11 C3 H3 107.5 . . ?
O2 C4 C10 121.9(3) . . ?
O2 C4 C3 122.9(2) . . ?
C10 C4 C3 115.1(2) . . ?
C1' C11 C3 114.6(2) . . ?
C1' C11 H11A 108.6 . . ?
C3 C11 H11A 108.6 . . ?
C1' C11 H11B 108.6 . . ?
C3 C11 H11B 108.6 . . ?
H11A C11 H11B 107.6 . . ?
C9 C10 C5 118.0(3) . . ?
C9 C10 C4 120.0(2) . . ?
C5 C10 C4 121.9(2) . . ?
C5' C4' O4' 116.1(2) . . ?
C5' C4' C3' 120.4(2) . . ?
O4' C4' C3' 123.5(3) . . ?
C9 O1 C2 115.6(2) . . ?
O1 C9 C8 116.5(3) . . ?
O1 C9 C10 123.0(2) . . ?
C8 C9 C10 120.5(3) . . ?
O1 C2 C3 113.3(2) . . ?
O1 C2 H2A 108.9 . . ?
C3 C2 H2A 108.9 . . ?
O1 C2 H2B 108.9 . . ?
C3 C2 H2B 108.9 . . ?
H2A C2 H2B 107.7 . . ?
C5 C6 C7 119.1(3) . . ?
C5 C6 H6 120.5 . . ?
C7 C6 H6 120.5 . . ?
C4' C5' C6' 118.8(3) . . ?
C4' C5' H5' 120.6 . . ?
C6' C5' H5' 120.6 . . ?
C8 C7 C6 121.2(3) . . ?
C8 C7 H7 119.4 . . ?
C6 C7 H7 119.4 . . ?
O4' C13 H13A 109.5 . . ?
O4' C13 H13B 109.5 . . ?
H13A C13 H13B 109.5 . . ?
O4' C13 H13C 109.5 . . ?
H13A C13 H13C 109.5 . . ?
H13B C13 H13C 109.5 . . ?
C7 C8 C9 119.8(3) . . ?
C7 C8 H8 120.1 . . ?
C9 C8 H8 120.1 . . ?
C6 C5 C10 121.4(3) . . ?
C6 C5 H5 119.3 . . ?
C10 C5 H5 119.3 . . ?
C2' O2' C12 118.09(19) . . ?
O2' C12 H12A 109.5 . . ?
O2' C12 H12B 109.5 . . ?
H12A C12 H12B 109.5 . . ?
O2' C12 H12C 109.5 . . ?
H12A C12 H12C 109.5 . . ?
H12B C12 H12C 109.5 . . ?
C5' C6' C1' 123.3(3) . . ?
C5' C6' H6' 118.3 . . ?
C1' C6' H6' 118.3 . . ?

loop_
_geom_bond_atom_site_label_1
_geom_bond_atom_site_label_2
_geom_bond_distance
_geom_bond_site_symmetry_2
_geom_bond_publ_flag
O4' C4' 1.375(3) . ?
O4' C13 1.410(3) . ?
C1' C6' 1.382(3) . ?
C1' C2' 1.394(3) . ?
C1' C11 1.501(3) . ?
O2 C4 1.216(3) . ?
C3' C2' 1.383(3) . ?
C3' C4' 1.386(3) . ?
C3' H3' 0.9300 . ?
C2' O2' 1.367(3) . ?
C3 C4 1.509(3) . ?
C3 C2 1.511(4) . ?
C3 C11 1.520(3) . ?
C3 H3 0.9800 . ?
C4 C10 1.463(4) . ?
C11 H11A 0.9700 . ?
C11 H11B 0.9700 . ?
C10 C9 1.393(4) . ?
C10 C5 1.397(3) . ?
C4' C5' 1.374(4) . ?
O1 C9 1.358(3) . ?
O1 C2 1.423(3) . ?
C9 C8 1.378(4) . ?
C2 H2A 0.9700 . ?
C2 H2B 0.9700 . ?
C6 C5 1.368(4) . ?
C6 C7 1.375(4) . ?
C6 H6 0.9300 . ?
C5' C6' 1.376(3) . ?
C5' H5' 0.9300 . ?
C7 C8 1.367(4) . ?
C7 H7 0.9300 . ?
C13 H13A 0.9600 . ?
C13 H13B 0.9600 . ?
C13 H13C 0.9600 . ?
C8 H8 0.9300 . ?
C5 H5 0.9300 . ?
O2' C12 1.418(3) . ?
C12 H12A 0.9600 . ?
C12 H12B 0.9600 . ?
C12 H12C 0.9600 . ?
C6' H6' 0.9300 . ?

loop_
_geom_hbond_atom_site_label_D
_geom_hbond_atom_site_label_H
_geom_hbond_atom_site_label_A
_geom_hbond_distance_DH
_geom_hbond_distance_HA
_geom_hbond_distance_DA
_geom_hbond_angle_DHA
_geom_hbond_site_symmetry_A
C3 H3 O2' 0.98 2.58 3.144(4) 116.8 .

loop_
_geom_torsion_atom_site_label_1
_geom_torsion_atom_site_label_2
_geom_torsion_atom_site_label_3
_geom_torsion_atom_site_label_4
_geom_torsion
_geom_torsion_site_symmetry_1
_geom_torsion_site_symmetry_2
_geom_torsion_site_symmetry_3
_geom_torsion_site_symmetry_4
_geom_torsion_publ_flag
C4' C3' C2' O2' -179.5(2) . . . . ?
C4' C3' C2' C1' 1.2(4) . . . . ?
C6' C1' C2' O2' 178.8(2) . . . . ?
C11 C1' C2' O2' -1.9(3) . . . . ?
C6' C1' C2' C3' -1.8(4) . . . . ?
C11 C1' C2' C3' 177.4(2) . . . . ?
C2 C3 C4 O2 144.0(3) . . . . ?
C11 C3 C4 O2 18.5(3) . . . . ?
C2 C3 C4 C10 -37.5(3) . . . . ?
C11 C3 C4 C10 -163.0(2) . . . . ?
C6' C1' C11 C3 -106.1(3) . . . . ?
C2' C1' C11 C3 74.7(3) . . . . ?
C4 C3 C11 C1' -167.1(2) . . . . ?
C2 C3 C11 C1' 69.6(3) . . . . ?
O2 C4 C10 C9 -171.3(2) . . . . ?
C3 C4 C10 C9 10.2(3) . . . . ?
O2 C4 C10 C5 10.8(4) . . . . ?
C3 C4 C10 C5 -167.8(2) . . . . ?
C13 O4' C4' C5' -177.1(2) . . . . ?
C13 O4' C4' C3' 3.2(4) . . . . ?
C2' C3' C4' C5' 0.3(4) . . . . ?
C2' C3' C4' O4' 180.0(2) . . . . ?
C2 O1 C9 C8 -164.4(2) . . . . ?
C2 O1 C9 C10 17.1(3) . . . . ?
C5 C10 C9 O1 179.9(2) . . . . ?
C4 C10 C9 O1 1.8(4) . . . . ?
C5 C10 C9 C8 1.5(4) . . . . ?
C4 C10 C9 C8 -176.5(2) . . . . ?
C9 O1 C2 C3 -47.5(3) . . . . ?
C4 C3 C2 O1 56.9(3) . . . . ?
C11 C3 C2 O1 -177.5(2) . . . . ?
O4' C4' C5' C6' 179.2(2) . . . . ?
C3' C4' C5' C6' -1.1(4) . . . . ?
C5 C6 C7 C8 2.0(4) . . . . ?
C6 C7 C8 C9 -0.4(4) . . . . ?
O1 C9 C8 C7 -179.9(2) . . . . ?
C10 C9 C8 C7 -1.4(4) . . . . ?
C7 C6 C5 C10 -1.9(4) . . . . ?
C9 C10 C5 C6 0.2(4) . . . . ?
C4 C10 C5 C6 178.1(2) . . . . ?
C3' C2' O2' C12 2.8(3) . . . . ?
C1' C2' O2' C12 -177.9(2) . . . . ?
C4' C5' C6' C1' 0.4(4) . . . . ?
C2' C1' C6' C5' 1.0(4) . . . . ?
C11 C1' C6' C5' -178.2(2) . . . . ?
